data_4314141
loop_
_publ_author_name
'Minghuey Shieh'
'Ren-Ling Chung'
'Chun-Hsien Yu'
'Miao-Hsing Hsu'
'Chia-Hua Ho'
'Shie-Ming Peng'
'Yi-Hung Liu'

_publ_section_title
;
 The Unusual Paramagnetic Mixed-Metal Carbonyl Chalcogenide Clusters:
 [E2Cr2Fe(CO)10]2- (E = Te, Se)
;
_journal_name_full 'Inorganic Chemistry'
_journal_page_first 5477
_journal_page_last 5479
_journal_paper_doi 10.1021/ic034081m
_journal_volume 42
_journal_year 2003
_chemical_formula_sum 'C82 H60 Cr2 Fe N2 O10 P4 Te2'
_chemical_formula_weight 1772.25
_chemical_name_systematic
; 
 ? 
;
_space_group_IT_number 2
_symmetry_cell_setting triclinic
_symmetry_space_group_name_Hall '-P 1'
_symmetry_space_group_name_H-M 'P -1'
_atom_sites_solution_hydrogens geom
_atom_sites_solution_primary direct
_atom_sites_solution_secondary difmap
_audit_creation_method SHELXL
_cell_angle_alpha 71.1090(10)
_cell_angle_beta 75.3300(10)
_cell_angle_gamma 70.5050(10)
_cell_formula_units_Z 2
_cell_length_a 12.7126(2)
_cell_length_b 16.38920(10)
_cell_length_c 20.7383(4)
_cell_measurement_reflns_used 6536
_cell_measurement_temperature 295(2)
_cell_volume 3802.30(10)
_computing_cell_refinement 'Siemens SAINT'
_computing_data_collection 'Siemens SMART'
_computing_data_reduction 'Siemens SAINT'
_computing_molecular_graphics 'Siemens SHELXTL'
_computing_publication_material 'Siemens SHELXTL'
_computing_structure_refinement 'SHELXL-93 (Sheldrick, 1993)'
_computing_structure_solution 'SHELXS-86 (Sheldrick, 1990)'
_diffrn_ambient_temperature 295(2)
_diffrn_measurement_device 'Siemens SMART CCD'
_diffrn_measurement_method '\w scans'
_diffrn_radiation_monochromator graphite
_diffrn_radiation_source 'fine-focus sealed tube'
_diffrn_radiation_type MoK\a
_diffrn_radiation_wavelength 0.71073
_diffrn_reflns_av_R_equivalents 0.0735
_diffrn_reflns_av_sigmaI/netI 0.1391
_diffrn_reflns_limit_h_max 16
_diffrn_reflns_limit_h_min -16
_diffrn_reflns_limit_k_max 21
_diffrn_reflns_limit_k_min -21
_diffrn_reflns_limit_l_max 27
_diffrn_reflns_limit_l_min -26
_diffrn_reflns_number 25295
_diffrn_reflns_theta_max 25.00
_diffrn_reflns_theta_min 1.05
_exptl_absorpt_coefficient_mu 1.365
_exptl_absorpt_correction_T_max 0.928
_exptl_absorpt_correction_T_min 0.672
_exptl_absorpt_correction_type 'used SADABS'
_exptl_crystal_colour 'dark red'
_exptl_crystal_density_diffrn 1.548
_exptl_crystal_density_meas ?
_exptl_crystal_F_000 1768
_exptl_crystal_size_max 0.25
_exptl_crystal_size_mid 0.20
_exptl_crystal_size_min 0.15
_refine_diff_density_max 1.897
_refine_diff_density_min -0.848
_refine_diff_density_rms 0.158
_refine_ls_extinction_coef 0.0012(3)
_refine_ls_extinction_expression Fc^*^=kFc[1+0.001xFc^2^\l^3^/sin(2\q)]^-1/4^
_refine_ls_extinction_method SHELXL
_refine_ls_goodness_of_fit_all 0.996
_refine_ls_goodness_of_fit_obs 1.187
_refine_ls_matrix_type full
_refine_ls_number_parameters 929
_refine_ls_number_reflns 11545
_refine_ls_number_restraints 0
_refine_ls_restrained_S_all 1.004
_refine_ls_restrained_S_obs 1.187
_refine_ls_R_factor_all 0.1641
_refine_ls_R_factor_obs 0.0821
_refine_ls_shift/esd_max -0.066
_refine_ls_shift/esd_mean 0.006
_refine_ls_structure_factor_coef Fsqd
_refine_ls_weighting_details 'w=1/[\s^2^(Fo^2^)+(0.1290P)^2^+0.0000P] where P=(Fo^2^+2Fc^2^)/3'
_refine_ls_weighting_scheme calc
_refine_ls_wR_factor_all 0.2541
_refine_ls_wR_factor_obs 0.2063
_reflns_number_observed 6549
_reflns_number_total 13255
_reflns_observed_criterion >2sigma(I)
_cod_data_source_file ic034081msi20030707_042734_1.cif
_cod_data_source_block '[PPN]2[1]'
_cod_depositor_comments
;
The following automatic conversions were performed:

'_symmetry_cell_setting' value 'Triclinic' changed to 'triclinic'
according to the built-in table from CIF Core dictionary named
'cif_core.dic' version 2.4.1 from 2010-06-29.

Automatic conversion script
Id: cif_fix_values 1646 2011-03-28 12:23:43Z adriana 

The following automatic conversions were performed:

'_exptl_crystal_density_meas' value 'not_measured' was changed to '?'
- the value is perceived as not measured.

Automatic conversion script
Id: cif_fix_values 3008 2015-01-20 13:52:24Z robertas 

The following automatic conversions were performed:

'_refine_ls_weighting_scheme' value 'calc
w=1/[\s^2^(Fo^2^)+(0.1290P)^2^+0.0000P] where P=(Fo^2^+2Fc^2^)/3' was
changed to 'calc'. New tag '_refine_ls_weighting_details' was
created. The value of the new tag was set to
'w=1/[\s^2^(Fo^2^)+(0.1290P)^2^+0.0000P] where P=(Fo^2^+2Fc^2^)/3'.

Automatic conversion script
Id: cif_fix_values 3143 2015-03-26 13:38:13Z robertas 
;
_cod_database_code 4314141

loop_
_symmetry_equiv_pos_as_xyz
'x, y, z'
'-x, -y, -z'

loop_
_atom_site_aniso_label
_atom_site_aniso_U_11
_atom_site_aniso_U_22
_atom_site_aniso_U_33
_atom_site_aniso_U_23
_atom_site_aniso_U_13
_atom_site_aniso_U_12
Te1 0.0534(5) 0.0552(5) 0.0593(5) -0.0243(4) -0.0081(4) -0.0083(4)
Te2 0.0661(6) 0.0864(7) 0.0508(5) -0.0176(4) -0.0083(4) -0.0349(5)
Fe1 0.0707(13) 0.0598(11) 0.0492(10) -0.0216(9) -0.0098(10) -0.0053(9)
Cr1 0.0577(13) 0.0514(11) 0.0432(10) -0.0116(9) -0.0158(9) -0.0016(9)
Cr2 0.0531(12) 0.0456(11) 0.0505(11) -0.0212(9) -0.0061(9) -0.0080(9)
O1 0.194(14) 0.100(9) 0.058(7) -0.024(6) 0.013(8) -0.006(8)
O2 0.131(10) 0.055(6) 0.129(9) -0.001(6) -0.020(8) -0.035(6)
O3 0.110(11) 0.117(10) 0.125(11) -0.013(8) -0.005(8) 0.036(8)
O4 0.215(16) 0.090(9) 0.149(11) 0.018(8) -0.120(12) -0.064(9)
O5 0.074(7) 0.083(7) 0.080(7) -0.033(5) 0.023(6) -0.028(5)
O6 0.096(8) 0.069(6) 0.071(6) -0.001(5) -0.018(6) -0.023(6)
O7 0.115(9) 0.063(6) 0.093(7) -0.043(5) -0.042(6) -0.004(5)
O8 0.101(8) 0.057(6) 0.083(7) -0.038(5) 0.006(6) -0.007(5)
O9 0.130(11) 0.113(9) 0.071(7) -0.019(7) -0.033(7) 0.024(8)
O10 0.113(9) 0.074(7) 0.074(7) -0.025(5) 0.019(6) -0.034(6)
C1 0.165(19) 0.094(12) 0.052(9) -0.029(9) 0.004(11) -0.034(11)
C2 0.101(12) 0.045(8) 0.087(10) -0.025(8) -0.036(9) 0.001(8)
C3 0.080(11) 0.067(10) 0.102(12) -0.007(9) -0.035(10) -0.010(8)
C4 0.176(20) 0.065(10) 0.119(14) -0.012(9) -0.095(15) -0.025(11)
C5 0.054(8) 0.042(7) 0.065(8) -0.016(6) 0.003(7) 0.001(6)
C6 0.072(9) 0.048(7) 0.043(7) -0.018(6) 0.005(6) -0.023(6)
C7 0.061(8) 0.032(6) 0.056(7) -0.008(5) -0.029(6) -0.004(5)
C8 0.062(9) 0.070(9) 0.046(7) -0.021(6) 0.006(6) -0.018(7)
C9 0.098(12) 0.066(9) 0.045(8) -0.024(7) 0.004(8) 0.014(8)
C10 0.084(10) 0.049(7) 0.042(7) -0.011(6) 0.003(7) -0.010(7)
P1 0.044(2) 0.038(2) 0.0328(14) -0.0095(12) -0.0042(13) -0.0099(12)
P2 0.040(2) 0.0370(15) 0.0306(14) -0.0078(11) -0.0063(12) -0.0102(12)
N1 0.048(6) 0.054(6) 0.042(5) -0.015(4) -0.008(5) -0.008(4)
C11 0.031(6) 0.044(6) 0.040(6) -0.015(5) 0.003(5) -0.006(5)
C12 0.069(9) 0.047(7) 0.065(8) 0.009(6) -0.026(7) -0.024(6)
C13 0.068(10) 0.069(9) 0.089(11) -0.022(8) -0.015(8) -0.031(7)
C14 0.060(9) 0.072(10) 0.101(12) 0.015(9) -0.024(9) -0.029(8)
C15 0.064(9) 0.065(9) 0.059(8) 0.014(7) -0.007(7) -0.014(7)
C16 0.052(8) 0.061(8) 0.046(7) -0.015(6) 0.007(6) -0.015(6)
C17 0.044(7) 0.043(6) 0.048(7) -0.002(5) -0.012(6) -0.016(5)
C18 0.063(9) 0.059(8) 0.049(7) -0.016(6) -0.021(7) -0.008(6)
C19 0.106(13) 0.075(10) 0.058(9) -0.016(7) -0.034(10) -0.027(9)
C20 0.093(13) 0.086(10) 0.074(10) -0.006(8) -0.034(10) -0.055(9)
C21 0.051(9) 0.111(12) 0.081(10) -0.030(9) -0.001(8) -0.029(8)
C22 0.070(10) 0.078(9) 0.060(8) -0.027(7) -0.016(8) -0.020(7)
C23 0.068(8) 0.030(6) 0.034(6) -0.009(5) -0.014(6) -0.004(5)
C24 0.071(9) 0.055(8) 0.065(8) -0.022(7) -0.006(7) 0.003(7)
C25 0.137(17) 0.055(9) 0.085(12) -0.018(8) -0.031(12) 0.013(10)
C26 0.084(13) 0.086(13) 0.110(14) -0.045(11) -0.056(12) 0.034(10)
C27 0.045(9) 0.121(14) 0.099(12) -0.060(11) -0.022(8) 0.002(9)
C28 0.052(8) 0.063(8) 0.055(7) -0.025(6) -0.012(7) -0.012(6)
C29 0.048(7) 0.042(6) 0.041(6) -0.008(5) -0.011(6) -0.012(5)
C30 0.043(7) 0.045(7) 0.072(8) -0.008(6) -0.012(6) -0.008(5)
C31 0.084(10) 0.043(8) 0.081(9) -0.002(7) -0.030(8) -0.013(7)
C32 0.085(11) 0.043(7) 0.071(9) -0.012(7) -0.007(8) -0.019(7)
C33 0.084(10) 0.054(8) 0.050(7) -0.013(6) -0.007(7) -0.037(7)
C34 0.053(8) 0.050(7) 0.042(6) -0.007(5) -0.020(6) -0.012(6)
C35 0.021(5) 0.046(6) 0.045(6) -0.022(5) -0.002(5) -0.005(5)
C36 0.040(7) 0.078(9) 0.041(7) -0.021(6) -0.001(6) -0.009(6)
C37 0.069(10) 0.128(13) 0.046(8) -0.050(9) 0.012(7) -0.037(10)
C38 0.044(9) 0.099(12) 0.120(14) -0.075(11) -0.006(10) -0.006(8)
C39 0.051(9) 0.055(8) 0.109(13) -0.028(9) -0.011(9) 0.000(7)
C40 0.044(7) 0.053(8) 0.078(9) -0.031(7) 0.004(7) -0.012(6)
C41 0.040(7) 0.026(5) 0.041(6) 0.000(5) 0.000(5) -0.010(4)
C42 0.041(7) 0.070(8) 0.064(8) -0.036(7) -0.001(6) -0.012(6)
C43 0.065(10) 0.100(11) 0.062(8) -0.041(8) -0.007(8) -0.034(8)
C44 0.047(8) 0.060(8) 0.096(10) -0.023(7) -0.025(8) -0.023(6)
C45 0.038(7) 0.076(8) 0.053(7) -0.022(6) -0.004(6) -0.012(6)
C46 0.041(7) 0.072(8) 0.059(7) -0.031(6) -0.010(6) -0.013(6)
P3 0.043(2) 0.0347(15) 0.041(2) -0.0084(12) -0.0063(14) -0.0095(12)
P4 0.042(2) 0.0356(15) 0.043(2) -0.0083(12) -0.0040(14) -0.0107(12)
N2 0.063(7) 0.054(6) 0.038(5) -0.010(4) -0.003(5) -0.015(5)
C47 0.041(7) 0.060(8) 0.048(7) -0.024(6) -0.010(6) -0.011(5)
C48 0.093(11) 0.038(7) 0.108(11) -0.032(7) -0.043(9) -0.010(7)
C49 0.076(11) 0.054(9) 0.201(21) -0.057(12) -0.066(13) 0.008(8)
C50 0.112(15) 0.122(17) 0.156(19) -0.101(16) -0.055(15) 0.000(13)
C51 0.115(15) 0.140(17) 0.081(11) -0.064(12) -0.021(10) -0.023(13)
C52 0.075(10) 0.092(10) 0.083(10) -0.048(9) -0.008(8) -0.026(8)
C53 0.040(7) 0.035(6) 0.048(6) -0.009(5) -0.009(6) 0.002(5)
C54 0.065(9) 0.051(8) 0.084(9) 0.002(7) -0.013(8) -0.014(7)
C55 0.102(13) 0.043(8) 0.084(10) 0.005(7) -0.013(10) -0.012(8)
C56 0.089(12) 0.041(8) 0.096(11) 0.001(8) -0.039(10) 0.013(8)
C57 0.072(10) 0.065(9) 0.089(11) -0.013(8) -0.027(9) 0.003(8)
C58 0.051(8) 0.054(8) 0.070(8) -0.003(6) -0.017(7) 0.002(6)
C59 0.052(7) 0.023(5) 0.047(6) 0.001(5) -0.013(6) -0.009(5)
C60 0.055(9) 0.059(8) 0.085(9) -0.041(7) -0.005(7) -0.016(6)
C61 0.075(11) 0.062(9) 0.109(12) -0.027(9) -0.032(10) -0.016(8)
C62 0.051(9) 0.048(8) 0.168(17) -0.007(10) -0.041(11) -0.004(7)
C63 0.047(10) 0.081(10) 0.152(16) -0.071(11) 0.005(10) 0.009(7)
C64 0.047(9) 0.078(9) 0.104(11) -0.057(8) -0.009(8) -0.006(7)
C65 0.059(8) 0.038(6) 0.054(7) -0.018(5) 0.003(6) -0.020(5)
C66 0.094(12) 0.057(9) 0.110(12) -0.025(8) -0.037(10) -0.022(8)
C67 0.096(13) 0.085(12) 0.126(14) -0.036(11) -0.037(11) -0.030(10)
C68 0.118(14) 0.070(11) 0.091(12) -0.039(9) 0.008(11) -0.036(10)
C69 0.169(18) 0.040(8) 0.066(10) -0.019(7) -0.009(11) -0.018(9)
C70 0.146(15) 0.047(8) 0.044(7) -0.016(6) -0.019(8) -0.003(8)
C71 0.048(7) 0.031(6) 0.069(8) 0.007(6) -0.016(7) -0.007(5)
C72 0.056(9) 0.080(9) 0.067(9) -0.029(8) 0.011(7) -0.015(7)
C73 0.068(11) 0.063(9) 0.090(11) -0.025(8) 0.015(9) -0.012(8)
C74 0.052(9) 0.068(10) 0.106(13) 0.007(9) -0.002(10) -0.017(8)
C75 0.077(12) 0.105(13) 0.110(14) -0.012(11) -0.027(11) -0.043(10)
C76 0.060(9) 0.076(9) 0.067(9) -0.019(7) 0.000(7) -0.024(7)
C77 0.040(7) 0.032(5) 0.052(7) -0.012(5) -0.015(6) -0.015(5)
C78 0.059(8) 0.052(7) 0.045(7) -0.014(6) -0.019(6) -0.010(6)
C79 0.088(11) 0.059(8) 0.059(8) -0.006(7) -0.033(8) -0.020(8)
C80 0.049(8) 0.044(7) 0.091(10) -0.006(7) -0.030(8) -0.011(6)
C81 0.043(7) 0.043(7) 0.082(9) -0.008(7) -0.013(7) -0.012(6)
C82 0.051(8) 0.045(7) 0.060(7) -0.011(6) -0.018(6) -0.011(6)

loop_
_atom_site_label
_atom_site_type_symbol
_atom_site_fract_x
_atom_site_fract_y
_atom_site_fract_z
_atom_site_U_iso_or_equiv
_atom_site_thermal_displace_type
_atom_site_occupancy
_atom_site_calc_flag
_atom_site_refinement_flags
_atom_site_disorder_group
Te1 Te 0.44440(7) 0.79152(5) 0.27946(4) 0.0555(3) Uani 1 d . .
Te2 Te 0.21977(8) 0.67806(6) 0.26738(4) 0.0645(3) Uani 1 d . .
Fe1 Fe 0.2852(2) 0.72292(12) 0.35150(9) 0.0614(5) Uani 1 d . .
Cr1 Cr 0.2817(2) 0.82993(12) 0.20514(9) 0.0530(5) Uani 1 d . .
Cr2 Cr 0.4395(2) 0.66318(11) 0.22934(9) 0.0495(5) Uani 1 d . .
O1 O 0.4425(12) 0.7846(8) 0.0760(6) 0.132(5) Uani 1 d . .
O2 O 0.3625(10) 0.9932(7) 0.1210(6) 0.109(4) Uani 1 d . .
O3 O 0.0886(11) 0.9654(9) 0.2651(7) 0.143(5) Uani 1 d . .
O4 O 0.1537(13) 0.8669(8) 0.0928(7) 0.141(6) Uani 1 d . .
O5 O 0.6776(9) 0.6607(6) 0.1649(5) 0.081(3) Uani 1 d . .
O6 O 0.5336(9) 0.4926(7) 0.3315(5) 0.082(3) Uani 1 d . .
O7 O 0.4380(9) 0.5461(6) 0.1443(5) 0.085(3) Uani 1 d . .
O8 O 0.1809(9) 0.8882(6) 0.4039(5) 0.083(3) Uani 1 d . .
O9 O 0.4316(10) 0.6027(8) 0.4566(5) 0.118(4) Uani 1 d . .
O10 O 0.1056(10) 0.6486(6) 0.4533(5) 0.090(3) Uani 1 d . .
C1 C 0.4038(17) 0.7711(11) 0.1352(8) 0.106(6) Uani 1 d . .
C2 C 0.3324(13) 0.9300(9) 0.1563(8) 0.077(4) Uani 1 d . .
C3 C 0.1651(14) 0.9105(10) 0.2441(9) 0.086(5) Uani 1 d . .
C4 C 0.1998(18) 0.8502(10) 0.1396(10) 0.112(7) Uani 1 d . .
C5 C 0.5851(12) 0.6638(7) 0.1916(7) 0.060(3) Uani 1 d . .
C6 C 0.4948(11) 0.5614(8) 0.2944(6) 0.054(3) Uani 1 d . .
C7 C 0.4367(10) 0.5928(7) 0.1778(6) 0.049(3) Uani 1 d . .
C8 C 0.2232(11) 0.8223(9) 0.3853(6) 0.061(3) Uani 1 d . .
C9 C 0.3717(13) 0.6508(9) 0.4147(7) 0.080(5) Uani 1 d . .
C10 C 0.1733(13) 0.6777(8) 0.4125(6) 0.063(4) Uani 1 d . .
P1 P 0.0370(2) 0.3824(2) 0.32088(13) 0.0391(7) Uani 1 d . .
P2 P 0.0603(2) 0.4200(2) 0.16524(13) 0.0360(6) Uani 1 d . .
N1 N 0.0817(8) 0.3869(6) 0.2416(4) 0.049(2) Uani 1 d . .
C11 C 0.0095(8) 0.2741(7) 0.3642(5) 0.041(3) Uani 1 d . .
C12 C -0.0222(11) 0.2316(8) 0.3276(7) 0.061(3) Uani 1 d . .
H12A H -0.0290(11) 0.2589(8) 0.2814(7) 0.074 Uiso 1 calc R .
C13 C -0.0443(11) 0.1472(9) 0.3594(8) 0.072(4) Uani 1 d . .
H13A H -0.0643(11) 0.1175(9) 0.3350(8) 0.086 Uiso 1 calc R .
C14 C -0.0351(12) 0.1120(10) 0.4269(9) 0.082(5) Uani 1 d . .
H14A H -0.0525(12) 0.0578(10) 0.4492(9) 0.099 Uiso 1 calc R .
C15 C -0.0023(11) 0.1502(9) 0.4640(7) 0.072(4) Uani 1 d . .
H15A H 0.0061(11) 0.1214(9) 0.5098(7) 0.086 Uiso 1 calc R .
C16 C 0.0191(10) 0.2344(8) 0.4327(6) 0.056(3) Uani 1 d . .
H16A H 0.0395(10) 0.2628(8) 0.4579(6) 0.067 Uiso 1 calc R .
C17 C 0.1458(10) 0.3918(7) 0.3565(6) 0.046(3) Uani 1 d . .
C18 C 0.1189(11) 0.4254(8) 0.4151(6) 0.057(3) Uani 1 d . .
H18A H 0.0444(11) 0.4419(8) 0.4369(6) 0.068 Uiso 1 calc R .
C19 C 0.2062(15) 0.4331(9) 0.4391(7) 0.076(4) Uani 1 d . .
H19A H 0.1888(15) 0.4567(9) 0.4769(7) 0.091 Uiso 1 calc R .
C20 C 0.3146(15) 0.4082(10) 0.4103(8) 0.076(4) Uani 1 d . .
H20A H 0.3712(15) 0.4137(10) 0.4283(8) 0.091 Uiso 1 calc R .
C21 C 0.3413(12) 0.3742(10) 0.3536(8) 0.080(4) Uani 1 d . .
H21A H 0.4162(12) 0.3563(10) 0.3329(8) 0.096 Uiso 1 calc R .
C22 C 0.2553(12) 0.3674(9) 0.3281(7) 0.066(4) Uani 1 d . .
H22A H 0.2738(12) 0.3449(9) 0.2897(7) 0.079 Uiso 1 calc R .
C23 C -0.0874(10) 0.4699(6) 0.3396(5) 0.045(3) Uani 1 d . .
C24 C -0.0838(12) 0.5584(8) 0.3048(7) 0.068(4) Uani 1 d . .
H24A H -0.0184(12) 0.5699(8) 0.2759(7) 0.082 Uiso 1 calc R .
C25 C -0.1801(18) 0.6290(10) 0.3144(9) 0.101(6) Uani 1 d . .
H25A H -0.1810(18) 0.6877(10) 0.2897(9) 0.121 Uiso 1 calc R .
C26 C -0.2704(16) 0.6114(12) 0.3591(10) 0.096(6) Uani 1 d . .
H26A H -0.3321(16) 0.6592(12) 0.3670(10) 0.115 Uiso 1 calc R .
C27 C -0.2767(12) 0.5263(12) 0.3939(8) 0.085(5) Uani 1 d . .
H27A H -0.3421(12) 0.5172(12) 0.4241(8) 0.102 Uiso 1 calc R .
C28 C -0.1840(10) 0.4522(8) 0.3839(6) 0.055(3) Uani 1 d . .
H28A H -0.1873(10) 0.3937(8) 0.4062(6) 0.065 Uiso 1 calc R .
C29 C 0.0579(9) 0.5379(7) 0.1281(5) 0.044(3) Uani 1 d . .
C30 C -0.0323(10) 0.5984(7) 0.0980(6) 0.056(3) Uani 1 d . .
H30A H -0.0916(10) 0.5795(7) 0.0947(6) 0.067 Uiso 1 calc R .
C31 C -0.0337(13) 0.6873(8) 0.0730(7) 0.071(4) Uani 1 d . .
H31A H -0.0937(13) 0.7291(8) 0.0522(7) 0.085 Uiso 1 calc R .
C32 C 0.0554(12) 0.7146(8) 0.0791(7) 0.068(4) Uani 1 d . .
H32A H 0.0532(12) 0.7750(8) 0.0638(7) 0.082 Uiso 1 calc R .
C33 C 0.1469(12) 0.6524(8) 0.1076(6) 0.059(3) Uani 1 d . .
H33A H 0.2077(12) 0.6706(8) 0.1094(6) 0.071 Uiso 1 calc R .
C34 C 0.1477(10) 0.5650(7) 0.1329(5) 0.048(3) Uani 1 d . .
H34A H 0.2082(10) 0.5232(7) 0.1533(5) 0.058 Uiso 1 calc R .
C35 C 0.1755(8) 0.3525(7) 0.1174(5) 0.037(2) Uani 1 d . .
C36 C 0.2087(9) 0.3834(8) 0.0473(6) 0.055(3) Uani 1 d . .
H36A H 0.1755(9) 0.4421(8) 0.0242(6) 0.066 Uiso 1 calc R .
C37 C 0.2929(12) 0.3260(11) 0.0107(7) 0.075(4) Uani 1 d . .
H37A H 0.3157(12) 0.3457(11) -0.0366(7) 0.091 Uiso 1 calc R .
C38 C 0.3403(12) 0.2403(12) 0.0469(10) 0.081(5) Uani 1 d . .
H38A H 0.3950(12) 0.2017(12) 0.0230(10) 0.097 Uiso 1 calc R .
C39 C 0.3108(11) 0.2096(9) 0.1158(9) 0.074(4) Uani 1 d . .
H39A H 0.3461(11) 0.1517(9) 0.1392(9) 0.089 Uiso 1 calc R .
C40 C 0.2287(10) 0.2653(8) 0.1497(7) 0.058(3) Uani 1 d . .
H40A H 0.2069(10) 0.2440(8) 0.1969(7) 0.070 Uiso 1 calc R .
C41 C -0.0690(9) 0.4097(6) 0.1536(5) 0.039(2) Uani 1 d . .
C42 C -0.0730(10) 0.3811(8) 0.0968(6) 0.056(3) Uani 1 d . .
H42A H -0.0066(10) 0.3623(8) 0.0675(6) 0.067 Uiso 1 calc R .
C43 C -0.1740(12) 0.3810(9) 0.0849(7) 0.068(4) Uani 1 d . .
H43A H -0.1757(12) 0.3640(9) 0.0466(7) 0.081 Uiso 1 calc R .
C44 C -0.2709(11) 0.4051(8) 0.1277(7) 0.062(3) Uani 1 d . .
H44A H -0.3390(11) 0.4036(8) 0.1199(7) 0.074 Uiso 1 calc R .
C45 C -0.2669(10) 0.4322(8) 0.1833(6) 0.056(3) Uani 1 d . .
H45A H -0.3340(10) 0.4489(8) 0.2128(6) 0.067 Uiso 1 calc R .
C46 C -0.1699(10) 0.4355(8) 0.1967(6) 0.054(3) Uani 1 d . .
H46A H -0.1708(10) 0.4549(8) 0.2343(6) 0.065 Uiso 1 calc R .
P3 P 0.6480(2) 1.0609(2) 0.32113(14) 0.0403(7) Uani 1 d . .
P4 P 0.7225(2) 1.1102(2) 0.16539(14) 0.0413(7) Uani 1 d . .
N2 N 0.7034(8) 1.0973(6) 0.2460(4) 0.053(2) Uani 1 d . .
C47 C 0.6566(9) 1.1265(8) 0.3724(6) 0.048(3) Uani 1 d . .
C48 C 0.6591(12) 1.2131(8) 0.3438(8) 0.073(4) Uani 1 d . .
H48A H 0.6632(12) 1.2373(8) 0.2963(8) 0.088 Uiso 1 calc R .
C49 C 0.6557(13) 1.2661(10) 0.3858(12) 0.103(6) Uani 1 d . .
H49A H 0.6533(13) 1.3264(10) 0.3670(12) 0.123 Uiso 1 calc R .
C50 C 0.6558(16) 1.2272(15) 0.4551(12) 0.115(7) Uani 1 d . .
H50A H 0.6568(16) 1.2609(15) 0.4833(12) 0.139 Uiso 1 calc R .
C51 C 0.6545(15) 1.1421(14) 0.4825(9) 0.106(6) Uani 1 d . .
H51A H 0.6523(15) 1.1176(14) 0.5299(9) 0.127 Uiso 1 calc R .
C52 C 0.6562(12) 1.0912(10) 0.4431(8) 0.077(4) Uani 1 d . .
H52A H 0.6572(12) 1.0314(10) 0.4632(8) 0.092 Uiso 1 calc R .
C53 C 0.7188(9) 0.9471(7) 0.3579(5) 0.045(3) Uani 1 d . .
C54 C 0.6624(12) 0.8867(8) 0.4028(7) 0.072(4) Uani 1 d . .
H54A H 0.5839(12) 0.9043(8) 0.4133(7) 0.086 Uiso 1 calc R .
C55 C 0.7223(14) 0.7994(9) 0.4326(8) 0.084(5) Uani 1 d . .
H55A H 0.6842(14) 0.7591(9) 0.4635(8) 0.101 Uiso 1 calc R .
C56 C 0.8365(14) 0.7740(9) 0.4159(8) 0.083(5) Uani 1 d . .
H56A H 0.8759(14) 0.7155(9) 0.4355(8) 0.099 Uiso 1 calc R .
C57 C 0.8953(13) 0.8316(9) 0.3714(8) 0.080(4) Uani 1 d . .
H57A H 0.9737(13) 0.8130(9) 0.3603(8) 0.096 Uiso 1 calc R .
C58 C 0.8344(11) 0.9196(8) 0.3430(7) 0.065(3) Uani 1 d . .
H58A H 0.8732(11) 0.9602(8) 0.3134(7) 0.078 Uiso 1 calc R .
C59 C 0.5025(9) 1.0669(6) 0.3303(5) 0.043(3) Uani 1 d . .
C60 C 0.4664(11) 1.0284(8) 0.2921(7) 0.062(3) Uani 1 d . .
H60A H 0.5188(11) 0.9987(8) 0.2610(7) 0.075 Uiso 1 calc R .
C61 C 0.3572(13) 1.0337(9) 0.2998(8) 0.078(4) Uani 1 d . .
H61A H 0.3354(13) 1.0082(9) 0.2730(8) 0.094 Uiso 1 calc R .
C62 C 0.2748(12) 1.0752(9) 0.3458(10) 0.092(5) Uani 1 d . .
H62A H 0.1993(12) 1.0768(9) 0.3510(10) 0.110 Uiso 1 calc R .
C63 C 0.3091(12) 1.1146(10) 0.3842(9) 0.094(5) Uani 1 d . .
H63A H 0.2553(12) 1.1438(10) 0.4150(9) 0.113 Uiso 1 calc R .
C64 C 0.4203(11) 1.1115(9) 0.3776(7) 0.071(4) Uani 1 d . .
H64A H 0.4416(11) 1.1382(9) 0.4037(7) 0.086 Uiso 1 calc R .
C65 C 0.7009(10) 1.0242(7) 0.1397(6) 0.049(3) Uani 1 d . .
C66 C 0.6406(13) 1.0428(9) 0.0851(8) 0.082(4) Uani 1 d . .
H66A H 0.6081(13) 1.1019(9) 0.0626(8) 0.099 Uiso 1 calc R .
C67 C 0.6301(14) 0.9723(11) 0.0651(9) 0.095(5) Uani 1 d . .
H67A H 0.5923(14) 0.9845(11) 0.0287(9) 0.114 Uiso 1 calc R .
C68 C 0.6743(15) 0.8883(11) 0.0986(9) 0.091(5) Uani 1 d . .
H68A H 0.6645(15) 0.8422(11) 0.0858(9) 0.109 Uiso 1 calc R .
C69 C 0.7332(16) 0.8666(9) 0.1506(8) 0.095(6) Uani 1 d . .
H69A H 0.7647(16) 0.8067(9) 0.1720(8) 0.115 Uiso 1 calc R .
C70 C 0.7464(14) 0.9354(8) 0.1720(6) 0.083(5) Uani 1 d . .
H70A H 0.7860(14) 0.9208(8) 0.2081(6) 0.100 Uiso 1 calc R .
C71 C 0.8656(10) 1.1117(7) 0.1328(6) 0.054(3) Uani 1 d . .
C72 C 0.9257(12) 1.0824(9) 0.0730(7) 0.070(4) Uani 1 d . .
H72A H 0.8903(12) 1.0630(9) 0.0490(7) 0.084 Uiso 1 calc R .
C73 C 1.0381(13) 1.0831(9) 0.0510(8) 0.079(4) Uani 1 d . .
H73A H 1.0784(13) 1.0616(9) 0.0129(8) 0.095 Uiso 1 calc R .
C74 C 1.0895(13) 1.1137(10) 0.0826(10) 0.085(5) Uani 1 d . .
H74A H 1.1642(13) 1.1150(10) 0.0655(10) 0.102 Uiso 1 calc R .
C75 C 1.0341(15) 1.1435(11) 0.1406(10) 0.094(5) Uani 1 d . .
H75A H 1.0710(15) 1.1627(11) 0.1639(10) 0.113 Uiso 1 calc R .
C76 C 0.9214(12) 1.1439(9) 0.1628(7) 0.068(4) Uani 1 d . .
H76A H 0.8820(12) 1.1674(9) 0.2001(7) 0.082 Uiso 1 calc R .
C77 C 0.6325(9) 1.2163(6) 0.1251(5) 0.038(2) Uani 1 d . .
C78 C 0.6541(10) 1.2559(7) 0.0559(6) 0.051(3) Uani 1 d . .
H78A H 0.7165(10) 1.2280(7) 0.0282(6) 0.061 Uiso 1 calc R .
C79 C 0.5831(13) 1.3375(8) 0.0272(7) 0.067(4) Uani 1 d . .
H79A H 0.5986(13) 1.3651(8) -0.0196(7) 0.081 Uiso 1 calc R .
C80 C 0.4906(11) 1.3776(8) 0.0674(8) 0.061(3) Uani 1 d . .
H80A H 0.4421(11) 1.4316(8) 0.0472(8) 0.073 Uiso 1 calc R .
C81 C 0.4678(10) 1.3402(7) 0.1361(7) 0.057(3) Uani 1 d . .
H81A H 0.4057(10) 1.3692(7) 0.1633(7) 0.069 Uiso 1 calc R .
C82 C 0.5377(10) 1.2588(7) 0.1652(6) 0.052(3) Uani 1 d . .
H82A H 0.5215(10) 1.2320(7) 0.2121(6) 0.062 Uiso 1 calc R .

loop_
_atom_type_symbol
_atom_type_description
_atom_type_scat_dispersion_real
_atom_type_scat_dispersion_imag
_atom_type_scat_source
C C 0.0033 0.0016 'International Tables Vol C Tables 4.2.6.8 and 6.1.1.4'
H H 0.0000 0.0000 'International Tables Vol C Tables 4.2.6.8 and 6.1.1.4'
N N 0.0061 0.0033 'International Tables Vol C Tables 4.2.6.8 and 6.1.1.4'
O O 0.0106 0.0060 'International Tables Vol C Tables 4.2.6.8 and 6.1.1.4'
P P 0.1023 0.0942 'International Tables Vol C Tables 4.2.6.8 and 6.1.1.4'
Cr Cr 0.3209 0.6236 'International Tables Vol C Tables 4.2.6.8 and 6.1.1.4'
Fe Fe 0.3463 0.8444 'International Tables Vol C Tables 4.2.6.8 and 6.1.1.4'
Te Te -0.5308 1.6751 'International Tables Vol C Tables 4.2.6.8 and 6.1.1.4'

loop_
_geom_angle_atom_site_label_1
_geom_angle_atom_site_label_2
_geom_angle_atom_site_label_3
_geom_angle
_geom_angle_site_symmetry_1
_geom_angle_site_symmetry_3
_geom_angle_publ_flag
Fe1 Te1 Cr2 70.55(6) . . ?
Fe1 Te1 Cr1 69.40(6) . . ?
Cr2 Te1 Cr1 62.77(6) . . ?
Fe1 Te2 Cr2 71.29(6) . . ?
Fe1 Te2 Cr1 70.02(6) . . ?
Cr2 Te2 Cr1 62.71(6) . . ?
C9 Fe1 C8 100.7(6) . . ?
C9 Fe1 C10 84.0(6) . . ?
C8 Fe1 C10 86.3(5) . . ?
C9 Fe1 Te2 126.9(5) . . ?
C8 Fe1 Te2 129.3(4) . . ?
C10 Fe1 Te2 83.0(4) . . ?
C9 Fe1 Te1 91.8(5) . . ?
C8 Fe1 Te1 88.6(4) . . ?
C10 Fe1 Te1 172.7(4) . . ?
Te2 Fe1 Te1 104.28(7) . . ?
C9 Fe1 Cr1 145.8(5) . . ?
C8 Fe1 Cr1 93.4(4) . . ?
C10 Fe1 Cr1 128.2(4) . . ?
Te2 Fe1 Cr1 57.86(5) . . ?
Te1 Fe1 Cr1 57.35(6) . . ?
C9 Fe1 Cr2 96.8(4) . . ?
C8 Fe1 Cr2 141.2(4) . . ?
C10 Fe1 Cr2 130.0(4) . . ?
Te2 Fe1 Cr2 56.74(5) . . ?
Te1 Fe1 Cr2 56.37(5) . . ?
Cr1 Fe1 Cr2 55.30(6) . . ?
C4 Cr1 C3 88.9(8) . . ?
C4 Cr1 C2 90.6(7) . . ?
C3 Cr1 C2 83.7(6) . . ?
C4 Cr1 C1 79.7(9) . . ?
C3 Cr1 C1 162.6(7) . . ?
C2 Cr1 C1 83.3(6) . . ?
C4 Cr1 Te1 166.6(7) . . ?
C3 Cr1 Te1 102.8(5) . . ?
C2 Cr1 Te1 84.4(4) . . ?
C1 Cr1 Te1 87.4(5) . . ?
C4 Cr1 Te2 87.8(5) . . ?
C3 Cr1 Te2 101.0(5) . . ?
C2 Cr1 Te2 175.0(4) . . ?
C1 Cr1 Te2 91.8(5) . . ?
Te1 Cr1 Te2 96.08(6) . . ?
C4 Cr1 Cr2 114.5(5) . . ?
C3 Cr1 Cr2 145.9(5) . . ?
C2 Cr1 Cr2 118.5(5) . . ?
C1 Cr1 Cr2 51.5(5) . . ?
Te1 Cr1 Cr2 58.21(5) . . ?
Te2 Cr1 Cr2 58.14(6) . . ?
C4 Cr1 Fe1 136.1(6) . . ?
C3 Cr1 Fe1 83.0(5) . . ?
C2 Cr1 Fe1 130.8(4) . . ?
C1 Cr1 Fe1 114.3(5) . . ?
Te1 Cr1 Fe1 53.25(5) . . ?
Te2 Cr1 Fe1 52.12(5) . . ?
Cr2 Cr1 Fe1 62.88(6) . . ?
C6 Cr2 C5 87.9(5) . . ?
C6 Cr2 C7 88.7(5) . . ?
C5 Cr2 C7 92.7(6) . . ?
C6 Cr2 C1 167.2(6) . . ?
C5 Cr2 C1 82.6(6) . . ?
C7 Cr2 C1 83.2(5) . . ?
C6 Cr2 Te2 99.8(4) . . ?
C5 Cr2 Te2 171.9(4) . . ?
C7 Cr2 Te2 85.0(4) . . ?
C1 Cr2 Te2 89.4(5) . . ?
C6 Cr2 Te1 102.4(4) . . ?
C5 Cr2 Te1 83.3(4) . . ?
C7 Cr2 Te1 168.0(3) . . ?
C1 Cr2 Te1 85.1(4) . . ?
Te2 Cr2 Te1 97.34(6) . . ?
C6 Cr2 Cr1 145.8(4) . . ?
C5 Cr2 Cr1 115.1(4) . . ?
C7 Cr2 Cr1 113.4(3) . . ?
C1 Cr2 Cr1 47.0(5) . . ?
Te2 Cr2 Cr1 59.15(6) . . ?
Te1 Cr2 Cr1 59.03(6) . . ?
C6 Cr2 Fe1 84.0(4) . . ?
C5 Cr2 Fe1 132.2(4) . . ?
C7 Cr2 Fe1 134.0(4) . . ?
C1 Cr2 Fe1 108.7(4) . . ?
Te2 Cr2 Fe1 51.98(5) . . ?
Te1 Cr2 Fe1 53.07(5) . . ?
Cr1 Cr2 Fe1 61.82(6) . . ?
O1 C1 Cr1 141.9(14) . . ?
O1 C1 Cr2 136.5(14) . . ?
Cr1 C1 Cr2 81.6(6) . . ?
O2 C2 Cr1 175.1(13) . . ?
O3 C3 Cr1 175.8(15) . . ?
O4 C4 Cr1 173.9(19) . . ?
O5 C5 Cr2 175.5(12) . . ?
O6 C6 Cr2 174.0(10) . . ?
O7 C7 Cr2 178.1(10) . . ?
O8 C8 Fe1 176.5(11) . . ?
O9 C9 Fe1 178.8(14) . . ?
O10 C10 Fe1 176.7(13) . . ?
N1 P1 C17 108.2(5) . . ?
N1 P1 C23 115.7(5) . . ?
C17 P1 C23 106.1(5) . . ?
N1 P1 C11 108.5(5) . . ?
C17 P1 C11 109.0(5) . . ?
C23 P1 C11 109.2(5) . . ?
N1 P2 C41 114.9(5) . . ?
N1 P2 C35 106.8(5) . . ?
C41 P2 C35 108.0(5) . . ?
N1 P2 C29 111.2(5) . . ?
C41 P2 C29 106.6(5) . . ?
C35 P2 C29 109.3(5) . . ?
P2 N1 P1 150.1(6) . . ?
C16 C11 C12 119.8(10) . . ?
C16 C11 P1 121.0(9) . . ?
C12 C11 P1 119.2(8) . . ?
C11 C12 C13 121.0(11) . . ?
C14 C13 C12 116.7(13) . . ?
C13 C14 C15 124.2(13) . . ?
C14 C15 C16 119.3(12) . . ?
C11 C16 C15 119.0(12) . . ?
C22 C17 C18 118.0(11) . . ?
C22 C17 P1 121.1(9) . . ?
C18 C17 P1 120.9(9) . . ?
C19 C18 C17 118.2(12) . . ?
C20 C19 C18 122.9(14) . . ?
C19 C20 C21 119.1(13) . . ?
C22 C21 C20 118.9(14) . . ?
C17 C22 C21 122.9(13) . . ?
C28 C23 C24 120.9(10) . . ?
C28 C23 P1 122.6(8) . . ?
C24 C23 P1 116.4(9) . . ?
C25 C24 C23 119.0(15) . . ?
C26 C25 C24 119.5(16) . . ?
C25 C26 C27 123.1(15) . . ?
C26 C27 C28 119.9(15) . . ?
C23 C28 C27 117.5(13) . . ?
C30 C29 C34 121.2(10) . . ?
C30 C29 P2 120.4(9) . . ?
C34 C29 P2 118.4(8) . . ?
C29 C30 C31 119.0(12) . . ?
C30 C31 C32 119.7(12) . . ?
C31 C32 C33 120.4(11) . . ?
C34 C33 C32 119.9(12) . . ?
C33 C34 C29 119.8(11) . . ?
C36 C35 C40 117.9(10) . . ?
C36 C35 P2 121.7(8) . . ?
C40 C35 P2 120.3(8) . . ?
C35 C36 C37 119.9(12) . . ?
C38 C37 C36 118.1(12) . . ?
C39 C38 C37 122.8(13) . . ?
C40 C39 C38 118.1(14) . . ?
C39 C40 C35 123.1(13) . . ?
C46 C41 C42 117.8(10) . . ?
C46 C41 P2 121.3(8) . . ?
C42 C41 P2 120.8(8) . . ?
C43 C42 C41 120.4(11) . . ?
C44 C43 C42 121.0(11) . . ?
C43 C44 C45 118.6(11) . . ?
C46 C45 C44 122.8(12) . . ?
C45 C46 C41 119.3(11) . . ?
N2 P3 C59 114.3(5) . . ?
N2 P3 C47 108.0(5) . . ?
C59 P3 C47 107.3(5) . . ?
N2 P3 C53 112.5(5) . . ?
C59 P3 C53 107.0(5) . . ?
C47 P3 C53 107.5(5) . . ?
N2 P4 C71 107.3(6) . . ?
N2 P4 C65 115.3(5) . . ?
C71 P4 C65 107.0(6) . . ?
N2 P4 C77 110.2(5) . . ?
C71 P4 C77 108.3(5) . . ?
C65 P4 C77 108.5(5) . . ?
P3 N2 P4 152.7(7) . . ?
C48 C47 C52 118.6(11) . . ?
C48 C47 P3 120.8(9) . . ?
C52 C47 P3 120.6(9) . . ?
C47 C48 C49 120.0(15) . . ?
C50 C49 C48 118.5(15) . . ?
C51 C50 C49 121.0(15) . . ?
C50 C51 C52 121.0(17) . . ?
C51 C52 C47 120.8(15) . . ?
C54 C53 C58 118.7(10) . . ?
C54 C53 P3 122.6(9) . . ?
C58 C53 P3 118.6(9) . . ?
C53 C54 C55 120.4(13) . . ?
C56 C55 C54 119.3(13) . . ?
C55 C56 C57 122.0(13) . . ?
C56 C57 C58 118.1(14) . . ?
C53 C58 C57 121.4(12) . . ?
C60 C59 C64 118.4(11) . . ?
C60 C59 P3 121.5(9) . . ?
C64 C59 P3 120.2(9) . . ?
C61 C60 C59 120.5(12) . . ?
C60 C61 C62 123.0(14) . . ?
C61 C62 C63 117.4(13) . . ?
C64 C63 C62 121.7(13) . . ?
C63 C64 C59 119.1(12) . . ?
C70 C65 C66 117.6(11) . . ?
C70 C65 P4 119.8(10) . . ?
C66 C65 P4 122.6(9) . . ?
C65 C66 C67 120.3(13) . . ?
C68 C67 C66 119.5(16) . . ?
C67 C68 C69 122.8(15) . . ?
C68 C69 C70 119.4(14) . . ?
C65 C70 C69 120.4(13) . . ?
C76 C71 C72 116.8(12) . . ?
C76 C71 P4 121.5(11) . . ?
C72 C71 P4 121.7(10) . . ?
C73 C72 C71 119.1(14) . . ?
C74 C73 C72 121.8(15) . . ?
C73 C74 C75 121.1(15) . . ?
C74 C75 C76 117.6(15) . . ?
C71 C76 C75 123.4(14) . . ?
C78 C77 C82 119.0(10) . . ?
C78 C77 P4 121.8(9) . . ?
C82 C77 P4 119.2(8) . . ?
C77 C78 C79 119.8(12) . . ?
C80 C79 C78 120.2(12) . . ?
C79 C80 C81 121.2(12) . . ?
C80 C81 C82 119.1(12) . . ?
C81 C82 C77 120.7(11) . . ?

loop_
_geom_bond_atom_site_label_1
_geom_bond_atom_site_label_2
_geom_bond_distance
_geom_bond_site_symmetry_2
_geom_bond_publ_flag
Te1 Fe1 2.548(2) . ?
Te1 Cr2 2.654(2) . ?
Te1 Cr1 2.677(2) . ?
Te2 Fe1 2.500(2) . ?
Te2 Cr2 2.653(2) . ?
Te2 Cr1 2.682(2) . ?
Fe1 C9 1.784(15) . ?
Fe1 C8 1.835(13) . ?
Fe1 C10 1.832(15) . ?
Fe1 Cr1 2.977(2) . ?
Fe1 Cr2 3.006(2) . ?
Cr1 C4 1.80(2) . ?
Cr1 C3 1.84(2) . ?
Cr1 C2 1.85(2) . ?
Cr1 C1 2.05(2) . ?
Cr1 Cr2 2.777(3) . ?
Cr2 C6 1.827(13) . ?
Cr2 C5 1.820(14) . ?
Cr2 C7 1.822(11) . ?
Cr2 C1 2.20(2) . ?
O1 C1 1.18(2) . ?
O2 C2 1.18(2) . ?
O3 C3 1.18(2) . ?
O4 C4 1.17(2) . ?
O5 C5 1.157(14) . ?
O6 C6 1.168(13) . ?
O7 C7 1.182(12) . ?
O8 C8 1.176(14) . ?
O9 C9 1.20(2) . ?
O10 C10 1.153(14) . ?
P1 N1 1.583(9) . ?
P1 C17 1.793(11) . ?
P1 C23 1.801(11) . ?
P1 C11 1.817(11) . ?
P2 N1 1.562(9) . ?
P2 C41 1.789(11) . ?
P2 C35 1.801(10) . ?
P2 C29 1.827(10) . ?
C11 C16 1.375(15) . ?
C11 C12 1.38(2) . ?
C12 C13 1.41(2) . ?
C13 C14 1.35(2) . ?
C14 C15 1.34(2) . ?
C15 C16 1.41(2) . ?
C17 C22 1.35(2) . ?
C17 C18 1.41(2) . ?
C18 C19 1.38(2) . ?
C19 C20 1.34(2) . ?
C20 C21 1.38(2) . ?
C21 C22 1.38(2) . ?
C23 C28 1.39(2) . ?
C23 C24 1.41(2) . ?
C24 C25 1.40(2) . ?
C25 C26 1.33(2) . ?
C26 C27 1.37(2) . ?
C27 C28 1.41(2) . ?
C29 C30 1.375(14) . ?
C29 C34 1.391(14) . ?
C30 C31 1.38(2) . ?
C31 C32 1.39(2) . ?
C32 C33 1.38(2) . ?
C33 C34 1.354(15) . ?
C35 C36 1.379(14) . ?
C35 C40 1.382(15) . ?
C36 C37 1.41(2) . ?
C37 C38 1.37(2) . ?
C38 C39 1.35(2) . ?
C39 C40 1.35(2) . ?
C41 C46 1.387(15) . ?
C41 C42 1.419(15) . ?
C42 C43 1.37(2) . ?
C43 C44 1.35(2) . ?
C44 C45 1.38(2) . ?
C45 C46 1.353(15) . ?
P3 N2 1.551(9) . ?
P3 C59 1.782(11) . ?
P3 C47 1.783(11) . ?
P3 C53 1.783(10) . ?
P4 N2 1.580(9) . ?
P4 C71 1.778(12) . ?
P4 C65 1.779(11) . ?
P4 C77 1.801(10) . ?
C47 C48 1.36(2) . ?
C47 C52 1.39(2) . ?
C48 C49 1.40(2) . ?
C49 C50 1.37(2) . ?
C50 C51 1.33(2) . ?
C51 C52 1.34(2) . ?
C53 C54 1.38(2) . ?
C53 C58 1.37(2) . ?
C54 C55 1.40(2) . ?
C55 C56 1.35(2) . ?
C56 C57 1.36(2) . ?
C57 C58 1.40(2) . ?
C59 C60 1.39(2) . ?
C59 C64 1.42(2) . ?
C60 C61 1.33(2) . ?
C61 C62 1.38(2) . ?
C62 C63 1.39(2) . ?
C63 C64 1.37(2) . ?
C65 C70 1.38(2) . ?
C65 C66 1.42(2) . ?
C66 C67 1.40(2) . ?
C67 C68 1.33(2) . ?
C68 C69 1.35(2) . ?
C69 C70 1.41(2) . ?
C71 C76 1.36(2) . ?
C71 C72 1.42(2) . ?
C72 C73 1.39(2) . ?
C73 C74 1.33(2) . ?
C74 C75 1.38(2) . ?
C75 C76 1.39(2) . ?
C77 C78 1.369(14) . ?
C77 C82 1.391(15) . ?
C78 C79 1.38(2) . ?
C79 C80 1.36(2) . ?
C80 C81 1.36(2) . ?
C81 C82 1.376(15) . ?
